data_2101422
loop_
_publ_author_name
'Glidewell, C.'
'Klar, R. B.'
'Lightfoot, P.'
'Zakaria, C. M.'
'Ferguson, G.'

_publ_section_title
;
 Hydrogen bonding in \a-ferrocenyl alcohols: structures of
 1-ferrocenylethanol, 1-ferrocenyl-2-phenylethanol,
 1-ferrocenyl-1-phenylpropan-1-ol,
 1-ferrocenyl-1-phenyl-2-methylpropan-1-ol,
 1-ferrocenyl-1-phenyl-2,2-dimethylpropan-1-ol,
 1-ferrocenyl-1,2-diphenylethanol and diferrocenyl(phenyl)methanol
;
_journal_issue 1
_journal_name_full 'Acta Crystallographica Section B'
_journal_page_first 110
_journal_page_last 121
_journal_paper_doi 10.1107/S0108768195007531
_journal_volume 52
_journal_year 1996
_chemical_formula_moiety 'C12 H14 Fe O '
_chemical_formula_sum 'C12 H14 Fe O'
_chemical_formula_weight 230.09
_chemical_name_common 1-Ferrocenylethanol
_chemical_name_systematic
;
1-Ferrocenylethanol
;
_space_group_IT_number 110
_symmetry_cell_setting tetragonal
_symmetry_space_group_name_Hall 'I 4bw -2c'
_symmetry_space_group_name_H-M 'I 41 c d'
_cell_angle_alpha 90.0
_cell_angle_beta 90.0
_cell_angle_gamma 90.0
_cell_formula_units_Z 16
_cell_length_a 23.3334(18)
_cell_length_b 23.3334(18)
_cell_length_c 7.7186(11)
_cell_measurement_reflns_used 25
_cell_measurement_temperature 294.0(10)
_cell_measurement_theta_max 20.00
_cell_measurement_theta_min 12.50
_cell_volume 4202.4(8)
_computing_cell_refinement 'Enraf-Nonius SET4 and CELDIM'
_computing_data_collection 'Enraf-Nonius CAD4 (Enraf-Nonius 1992)'
_computing_data_reduction 'DATRD2 in NRCVAX94 (Gabe, Le Page, Charland, Lee & White, 1989)'
_computing_molecular_graphics 'NRCVAX94, PLATON (Spek, 1994a) and PLUTON (Spek 1994b)'
_computing_publication_material 'NRCVAX94 and WordPerfect'
_computing_structure_refinement NRCVAX94
_computing_structure_solution 'NRCVAX94 and Patterson Heavy-Atom method'
_diffrn_ambient_temperature 294.0(10)
_diffrn_measurement_device 'Nonius CAD-4    '
_diffrn_measurement_method '\q/2\q '
_diffrn_radiation_monochromator graphite
_diffrn_radiation_source 'X-ray tube'
_diffrn_radiation_type 'Molybdenum K\a'
_diffrn_radiation_wavelength 0.7107
_diffrn_reflns_av_R_equivalents 0.015
_diffrn_reflns_limit_h_max 29
_diffrn_reflns_limit_h_min -29
_diffrn_reflns_limit_k_max 21
_diffrn_reflns_limit_k_min -3
_diffrn_reflns_limit_l_max 0
_diffrn_reflns_limit_l_min -9
_diffrn_reflns_number 2410
_diffrn_reflns_theta_max 26.88
_diffrn_reflns_theta_min 2.0
_diffrn_standards_decay_% <1.0
_diffrn_standards_interval_time 120
_diffrn_standards_number 3
_exptl_absorpt_coefficient_mu 1.40
_exptl_absorpt_correction_T_max 0.9894
_exptl_absorpt_correction_T_min 0.9532
_exptl_absorpt_correction_type 'empirical using \y-scan data'
_exptl_crystal_colour orange
_exptl_crystal_density_diffrn 1.455
_exptl_crystal_description needle
_exptl_crystal_F_000 1920
_exptl_crystal_size_max 0.41
_exptl_crystal_size_mid 0.22
_exptl_crystal_size_min 0.17
_refine_diff_density_max 0.15
_refine_diff_density_min -0.16
_refine_ls_abs_structure_Rogers 1.000
_refine_ls_extinction_method none
_refine_ls_goodness_of_fit_obs 0.99
_refine_ls_hydrogen_treatment 'C-H riding 0.95\%A, O-H refall'
_refine_ls_matrix_type full
_refine_ls_number_parameters 130
_refine_ls_number_reflns 850
_refine_ls_R_factor_all 0.049
_refine_ls_R_factor_obs 0.025
_refine_ls_shift/esd_max 0.000
_refine_ls_structure_factor_coef F
_refine_ls_weighting_details 'w = 1/[\s^2^(F) + 0.0004F^2^]'
_refine_ls_weighting_scheme calc
_refine_ls_wR_factor_all 0.033
_refine_ls_wR_factor_obs 0.029
_reflns_number_observed 850
_reflns_number_total 1228
_reflns_observed_criterion 'Inet > 3.0\s(Inet)'
_cod_data_source_file ab0340.cif
_cod_data_source_block 1a
_cod_depositor_comments
;
The following automatic conversions were performed:
'_symmetry_cell_setting' value 'Tetragonal' changed to 'tetragonal'
according to '/home/saulius/struct/CIF-dictionaries/cif_core.dic'
dictionary named 'cif_core.dic' version 2.4.1 from 2010-06-29.

Automatic conversion script
Id: cif_fix_enum 1527 2010-12-29 10:47:43Z saulius 

The following automatic conversions were performed:

'_symmetry_cell_setting' value 'Tetragonal' changed to 'tetragonal'
according to /home/saulius/struct/CIF-dictionaries/cif_core.dic
dictionary named 'cif_core.dic' version 2.4.1 from 2010-06-29.

Automatic conversion script
Id: cif_fix_values 1715 2011-07-08 13:25:40Z adriana 

The following automatic conversions were performed:

'_refine_ls_weighting_scheme' value '1/[\s^2^(F) + 0.0004F^2^]' was
changed to 'calc'. New tag '_refine_ls_weighting_details' was
created. The value of the new tag was set to 'w = 1/[\s^2^(F) +
0.0004F^2^]'.

Automatic conversion script
Id: cif_fix_values 3143 2015-03-26 13:38:13Z robertas 
;
_cod_original_cell_volume 4202.4(7)
_cod_original_formula_sum 'C12 H14 Fe O '
_cod_database_code 2101422

loop_
_symmetry_equiv_pos_as_xyz
x,y,z
1/2+x,1/2+y,1/2+z
-y,1/2+x,1/4+z
1/2-y,x,3/4+z
1/2-x,1/2-y,1/2+z
-x,-y,z
1/2+y,-x,3/4+z
y,1/2-x,1/4+z
-x,y,1/2+z
1/2-x,1/2+y,z
y,1/2+x,3/4+z
1/2+y,x,1/4+z
1/2+x,1/2-y,z
x,-y,1/2+z
1/2-y,-x,1/4+z
-y,1/2-x,3/4+z

loop_
_atom_site_aniso_label
_atom_site_aniso_U_11
_atom_site_aniso_U_22
_atom_site_aniso_U_33
_atom_site_aniso_U_12
_atom_site_aniso_U_13
_atom_site_aniso_U_23
_atom_site_aniso_type_symbol
Fe1 0.0415(3) 0.0471(3) 0.0532(3) -0.0014(2) 0.0048(3) -0.0011(4) Fe
O1 0.083(3) 0.0570(19) 0.049(2) -0.0129(16) 0.0096(18) -0.0011(17) O
C1 0.062(2) 0.053(2) 0.048(3) -0.0011(19) 0.006(2) -0.002(2) C
C2 0.094(4) 0.087(4) 0.096(5) 0.014(3) -0.022(4) 0.024(3) C
C11 0.047(2) 0.050(2) 0.048(3) -0.0027(18) 0.007(2) -0.005(2) C
C12 0.045(2) 0.060(2) 0.064(3) -0.0089(16) -0.002(3) -0.003(3) C
C13 0.046(2) 0.061(3) 0.101(4) 0.0035(19) 0.011(3) 0.021(4) C
C14 0.072(3) 0.047(3) 0.091(4) -0.006(2) 0.034(3) -0.015(3) C
C15 0.069(3) 0.063(3) 0.051(3) -0.009(2) 0.008(3) -0.004(3) C
C21 0.080(4) 0.104(5) 0.129(7) 0.045(4) 0.056(4) 0.055(5) C
C22 0.121(5) 0.068(4) 0.095(6) 0.000(3) 0.061(5) -0.015(4) C
C23 0.072(3) 0.087(3) 0.060(3) 0.003(3) 0.010(3) 0.007(4) C
C24 0.063(3) 0.065(3) 0.105(5) -0.012(2) 0.024(3) 0.011(3) C
C25 0.038(2) 0.173(6) 0.086(4) -0.020(3) 0.002(4) 0.025(6) C

loop_
_atom_site_label
_atom_site_fract_x
_atom_site_fract_y
_atom_site_fract_z
_atom_site_U_iso_or_equiv
_atom_site_thermal_displace_type
_atom_site_type_symbol
Fe1 0.12164(2) 0.10180(2) 0.0 0.0473(3) Uani Fe
O1 0.19177(16) 0.24807(13) -0.2837(5) 0.063(2) Uani O
C1 0.14499(18) 0.21890(18) -0.2010(6) 0.054(2) Uani C
C2 0.0942(2) 0.2234(2) -0.3221(9) 0.092(4) Uani C
C11 0.16253(17) 0.15834(17) -0.1596(6) 0.048(2) Uani C
C12 0.19854(16) 0.14233(17) -0.0186(7) 0.056(3) Uani C
C13 0.20616(18) 0.08193(18) -0.0235(10) 0.069(3) Uani C
C14 0.1756(2) 0.06092(18) -0.1669(8) 0.070(3) Uani C
C15 0.1486(2) 0.10725(18) -0.2494(8) 0.061(3) Uani C
C21 0.0466(3) 0.1380(3) 0.0701(12) 0.104(5) Uani C
C22 0.0817(3) 0.1340(2) 0.2131(11) 0.095(5) Uani C
C23 0.0945(2) 0.0772(2) 0.2396(9) 0.073(3) Uani C
C24 0.0674(2) 0.0450(2) 0.1160(10) 0.077(3) Uani C
C25 0.0371(2) 0.0830(3) 0.0083(11) 0.099(5) Uani C
H0 0.2096(18) 0.2621(19) -0.209(6) 0.049(15) Uiso H
H1 0.136 0.238 -0.096 0.0641 Uiso H
H2a 0.062 0.204 -0.273 0.1024 Uiso H
H2b 0.085 0.263 -0.340 0.1024 Uiso H
H2c 0.103 0.206 -0.430 0.1024 Uiso H
H12 0.215 0.168 0.064 0.0662 Uiso H
H13 0.228 0.060 0.056 0.0795 Uiso H
H14 0.174 0.022 -0.202 0.0802 Uiso H
H15 0.125 0.105 -0.349 0.0709 Uiso H
H21 0.030 0.171 0.019 0.1142 Uiso H
H22 0.094 0.166 0.280 0.1047 Uiso H
H23 0.119 0.063 0.328 0.0831 Uiso H
H24 0.068 0.004 0.106 0.0873 Uiso H
H25 0.015 0.072 -0.090 0.1092 Uiso H

loop_
_atom_type_symbol
_atom_type_scat_dispersion_real
_atom_type_scat_dispersion_imag
_atom_type_scat_source
C 0.002 0.002 'International Tables Vol. IV Table 2.2B'
H 0.000 0.000 'International Tables Vol. IV Table 2.2B'
Fe 0.301 0.845 'International Tables Vol. IV Table 2.2B'
O 0.008 0.006 'International Tables Vol. IV Table 2.2B'

loop_
_geom_angle_atom_site_label_1
_geom_angle_atom_site_label_2
_geom_angle_atom_site_label_3
_geom_angle
C1 O1 H0 106(3)
O1 C1 C2 106.7(4)
O1 C1 C11 109.4(3)
C2 C1 C11 114.2(4)
C1 C11 C12 124.7(4)
C1 C11 C15 128.6(4)
C12 C11 C15 106.8(4)
C11 C12 C13 108.3(4)
C12 C13 C14 107.7(5)
C13 C14 C15 108.4(4)
C11 C15 C14 108.8(5)
C22 C21 C25 107.9(5)
C21 C22 C23 108.3(6)
C22 C23 C24 109.0(6)
C23 C24 C25 107.4(5)
C21 C25 C24 107.4(7)

loop_
_geom_bond_atom_site_label_1
_geom_bond_atom_site_label_2
_geom_bond_distance
Fe1 C11 2.042(4)
Fe1 C12 2.033(4)
Fe1 C13 2.034(4)
Fe1 C14 2.038(5)
Fe1 C15 2.029(6)
Fe1 C21 2.019(5)
Fe1 C22 2.034(6)
Fe1 C23 2.038(6)
Fe1 C24 2.040(5)
Fe1 C25 2.023(4)
O1 C1 1.436(5)
O1 H0 0.78(5)
C1 C2 1.514(7)
C1 C11 1.505(6)
C11 C12 1.424(7)
C11 C15 1.417(6)
C12 C13 1.421(6)
C13 C14 1.404(9)
C14 C15 1.404(7)
C21 C22 1.378(14)
C21 C25 1.387(12)
C22 C23 1.374(8)
C23 C24 1.368(10)
C24 C25 1.407(10)

loop_
_geom_torsion_atom_site_label_1
_geom_torsion_atom_site_label_2
_geom_torsion_atom_site_label_3
_geom_torsion_atom_site_label_4
_geom_torsion
_geom_torsion_publ_flag
H0 O1 C1 C2 146(6) no
H0 O1 C1 C11 -90(6) no
O1 C1 C11 C12 77.1(7) no
O1 C1 C11 C15 -101.6(8) no
C2 C1 C11 C12 -163.4(10) no
C2 C1 C11 C15 17.9(6) no
C1 C11 C12 C13 -179.0(10) no
C15 C11 C12 C13 -0.1(5) no
C1 C11 C15 C14 178.5(10) no
C12 C11 C15 C14 -0.4(5) no
C11 C12 C13 C14 0.5(5) no
C12 C13 C14 C15 -0.8(5) no
C13 C14 C15 C11 0.7(5) no
C25 C21 C22 C23 0.5(7) no
C22 C21 C25 C24 -0.3(7) no
C21 C22 C23 C24 -0.5(7) no
C22 C23 C24 C25 0.3(7) no
